data_2210909
loop_
_publ_author_name
'Palani Ramadevi'
'Sudalaiandi Kumaresan'
'Neeraj Sharma'

_publ_section_title
;Aqua(1,10-phenanthroline-\k^2^<i>N</i>,<i>N</i>')(pyridine-2,6-dicarboxylato-\k^3^<i>N</i>,<i>O</i>,<i>O</i>')nickel(II)
 monohydrate
;
_journal_coeditor_code BV2034
_journal_issue 11
_journal_name_full 'Acta Crystallographica Section E'
_journal_page_first m2957
_journal_page_last m2959
_journal_paper_doi 10.1107/S1600536806040220
_journal_volume 62
_journal_year 2006
_chemical_formula_iupac '[Ni (C7 H3 N O4) (C12 H8 N2)] , H2 O'
_chemical_formula_moiety 'C19 H13 N3 Ni O5 , H2 O'
_chemical_formula_sum 'C19 H15 N3 Ni O6'
_chemical_formula_weight 440.03
_chemical_name_systematic
;
[Aqua(pyridine-2,6-dicarboxylato-\k^3^N,O,O')(1,10-phenanthroline-
\k^2^N,N')nickel(II)] monohydrate
;
_space_group_IT_number 14
_symmetry_cell_setting monoclinic
_symmetry_space_group_name_Hall '-P 2ybc'
_symmetry_space_group_name_H-M 'P 1 21/c 1'
_audit_creation_method 'WinGX routine CIF_UPDATE'
_cell_angle_alpha 90
_cell_angle_beta 104.777(9)
_cell_angle_gamma 90
_cell_formula_units_Z 12
_cell_length_a 10.686(5)
_cell_length_b 27.285(13)
_cell_length_c 19.169(9)
_cell_measurement_reflns_used 33411
_cell_measurement_temperature 293
_cell_measurement_theta_max 28.34
_cell_measurement_theta_min 1.33
_cell_volume 5404(4)
_computing_cell_refinement 'Please provide missing details'
_computing_data_collection 'Please provide missing details'
_computing_data_reduction 'Please provide missing details'
_computing_molecular_graphics 'ORTEP-3 for Windows (Farrugia, 1997)'
_computing_publication_material 'WinGX (Farrugia, 1999)'
_computing_structure_refinement 'SHELXL97 (Sheldrick, 1997)'
_computing_structure_solution 'SHELXS97 (Sheldrick, 1997)'
_diffrn_measured_fraction_theta_full 0.952
_diffrn_measured_fraction_theta_max 0.952
_diffrn_measurement_device_type 'Siemens SMART CCD area-detector'
_diffrn_measurement_method 'CCD; rotation images; thin-slice'
_diffrn_radiation_type MoK\a
_diffrn_radiation_wavelength 0.71073
_diffrn_reflns_av_R_equivalents 0.0325
_diffrn_reflns_limit_h_max 14
_diffrn_reflns_limit_h_min -10
_diffrn_reflns_limit_k_max 35
_diffrn_reflns_limit_k_min -36
_diffrn_reflns_limit_l_max 25
_diffrn_reflns_limit_l_min -25
_diffrn_reflns_number 33411
_diffrn_reflns_theta_full 28.34
_diffrn_reflns_theta_max 28.34
_diffrn_reflns_theta_min 1.33
_diffrn_standards_decay_% 0
_diffrn_standards_number 0
_exptl_absorpt_coefficient_mu 1.122
_exptl_absorpt_correction_T_max 0.998
_exptl_absorpt_correction_T_min 0.994
_exptl_absorpt_correction_type multi-scan
_exptl_absorpt_process_details '(SADABS; Sheldrick, 1996)'
_exptl_crystal_colour blue
_exptl_crystal_density_diffrn 1.623
_exptl_crystal_density_method 'not measured'
_exptl_crystal_description prism
_exptl_crystal_F_000 2712
_exptl_crystal_size_max 0.2
_exptl_crystal_size_mid 0.2
_exptl_crystal_size_min 0.2
_refine_diff_density_max 0.41
_refine_diff_density_min -0.45
_refine_ls_extinction_coef 0.00031(5)
_refine_ls_extinction_expression Fc^*^=kFc[1+0.001xFc^2^\l^3^/sin(2\q)]^-1/4^
_refine_ls_extinction_method 'SHELXL97 (Sheldrick, 1997)'
_refine_ls_goodness_of_fit_ref 0.944
_refine_ls_hydrogen_treatment mixed
_refine_ls_matrix_type full
_refine_ls_number_parameters 833
_refine_ls_number_reflns 12839
_refine_ls_number_restraints 0
_refine_ls_restrained_S_all 0.944
_refine_ls_R_factor_gt 0.0342
_refine_ls_shift/su_max 0.001
_refine_ls_structure_factor_coef Fsqd
_refine_ls_weighting_details 'calc w = 1/[\s^2^(Fo^2^)+(0.0417P)^2^] where P=(Fo^2^+2Fc^2^)/3'
_refine_ls_weighting_scheme calc
_refine_ls_wR_factor_ref 0.0814
_reflns_number_gt 9027
_reflns_number_total 12839
_reflns_threshold_expression I>2\s(I)
_cod_data_source_file bv2034.cif
_cod_data_source_block I
_cod_original_sg_symbol_H-M 'P 21/c'
_cod_original_formula_sum 'C19 H15 N3 Ni1 O6'
_cod_database_code 2210909
_cod_database_fobs_code 2210909

loop_
_symmetry_equiv_pos_as_xyz
'x, y, z'
'-x, y+1/2, -z+1/2'
'-x, -y, -z'
'x, -y-1/2, z-1/2'

loop_
_atom_site_type_symbol
_atom_site_label
_atom_site_fract_x
_atom_site_fract_y
_atom_site_fract_z
_atom_site_U_iso_or_equiv
_atom_site_adp_type
_atom_site_calc_flag
_atom_site_refinement_flags
_atom_site_occupancy
Ni Ni1 1.03620(3) 0.167210(9) 0.649506(13) 0.03279(7) Uani d . 1
O O11 1.23959(14) 0.16211(5) 0.68082(7) 0.0412(4) Uani d . 1
O O12 1.40041(16) 0.10664(7) 0.70707(10) 0.0628(5) Uani d . 1
O O13 0.84360(14) 0.13938(5) 0.61718(7) 0.0383(3) Uani d . 1
O O14 0.73110(16) 0.07025(6) 0.61857(10) 0.0579(5) Uani d . 1
O O15 1.0445(2) 0.17367(6) 0.54387(9) 0.0418(4) Uani d . 1
N N11 1.06282(17) 0.09531(6) 0.66092(8) 0.0345(4) Uani d . 1
N N12 1.00720(17) 0.24210(6) 0.65028(9) 0.0377(4) Uani d . 1
N N13 1.02258(17) 0.17749(6) 0.75570(9) 0.0370(4) Uani d . 1
C C101 1.1829(2) 0.07874(8) 0.68512(11) 0.0393(5) Uani d . 1
C C102 1.2046(3) 0.02952(9) 0.70319(13) 0.0536(6) Uani d . 1
H H102 1.2881 0.0177 0.7216 0.064 Uiso calc R 1
C C103 1.0994(3) -0.00112(9) 0.69317(15) 0.0626(7) Uani d . 1
H H103 1.1122 -0.0342 0.7045 0.075 Uiso calc R 1
C C104 0.9751(3) 0.01646(8) 0.66657(13) 0.0528(6) Uani d . 1
H H104 0.904 -0.0044 0.659 0.063 Uiso calc R 1
C C105 0.9597(2) 0.06598(8) 0.65155(11) 0.0377(5) Uani d . 1
C C106 1.2847(2) 0.11849(9) 0.69175(11) 0.0427(5) Uani d . 1
C C107 0.8332(2) 0.09338(8) 0.62692(11) 0.0386(5) Uani d . 1
C C108 0.9938(2) 0.27362(8) 0.59608(13) 0.0503(6) Uani d . 1
H H108 0.9923 0.2614 0.5506 0.06 Uiso calc R 1
C C109 0.9820(3) 0.32405(9) 0.60398(17) 0.0646(8) Uani d . 1
H H109 0.9713 0.3447 0.5643 0.078 Uiso calc R 1
C C110 0.9861(3) 0.34263(9) 0.67018(18) 0.0664(8) Uani d . 1
H H110 0.9802 0.3763 0.6765 0.08 Uiso calc R 1
C C111 0.9991(2) 0.31086(9) 0.72879(15) 0.0536(6) Uani d . 1
C C112 1.0081(2) 0.26053(8) 0.71570(12) 0.0387(5) Uani d . 1
C C113 1.0158(2) 0.22569(9) 0.77254(11) 0.0395(5) Uani d . 1
C C114 1.0142(2) 0.24229(11) 0.84148(12) 0.0544(7) Uani d . 1
C C115 1.0167(3) 0.20584(13) 0.89364(13) 0.0691(9) Uani d . 1
H H115 1.0159 0.2149 0.9403 0.083 Uiso calc R 1
C C116 1.0203(3) 0.15796(13) 0.87697(13) 0.0650(8) Uani d . 1
H H116 1.0203 0.1341 0.9116 0.078 Uiso calc R 1
C C117 1.0241(2) 0.14450(10) 0.80661(12) 0.0507(6) Uani d . 1
H H117 1.0278 0.1114 0.7956 0.061 Uiso calc R 1
C C118 1.0035(3) 0.32628(12) 0.80080(19) 0.0768(9) Uani d . 1
H H118 1.002 0.3596 0.8109 0.092 Uiso calc R 1
C C119 1.0100(3) 0.29353(13) 0.85428(17) 0.0774(10) Uani d . 1
H H119 1.0117 0.3047 0.9004 0.093 Uiso calc R 1
H H15A 0.983(3) 0.1641(9) 0.5168(14) 0.058(9) Uiso d . 1
H H15B 1.101(3) 0.1586(10) 0.5365(15) 0.070(11) Uiso d . 1
Ni Ni2 0.65024(3) 0.160592(9) 0.409016(13) 0.03425(8) Uani d . 1
O O21 0.44688(16) 0.15619(6) 0.38268(8) 0.0483(4) Uani d . 1
O O22 0.2868(2) 0.10129(9) 0.36884(13) 0.0920(7) Uani d . 1
O O23 0.84408(14) 0.13440(5) 0.44625(7) 0.0395(3) Uani d . 1
O O24 0.95513(19) 0.06430(6) 0.47262(11) 0.0710(6) Uani d . 1
O O25 0.6520(2) 0.18108(7) 0.51374(9) 0.0455(4) Uani d . 1
N N21 0.62406(19) 0.08999(6) 0.42150(9) 0.0401(4) Uani d . 1
N N22 0.67169(18) 0.23290(6) 0.38328(10) 0.0407(4) Uani d . 1
N N23 0.65743(17) 0.15335(6) 0.30163(9) 0.0367(4) Uani d . 1
C C201 0.5038(2) 0.07286(9) 0.40506(13) 0.0495(6) Uani d . 1
C C202 0.4830(3) 0.02288(11) 0.40883(16) 0.0730(9) Uani d . 1
H H202 0.3995 0.0102 0.3976 0.088 Uiso calc R 1
C C203 0.5899(4) -0.00781(10) 0.42974(18) 0.0821(10) Uani d . 1
H H203 0.5777 -0.0414 0.4324 0.098 Uiso calc R 1
C C204 0.7131(3) 0.01080(9) 0.44649(15) 0.0625(7) Uani d . 1
H H204 0.7848 -0.0096 0.4611 0.075 Uiso calc R 1
C C205 0.7273(2) 0.06075(8) 0.44100(12) 0.0428(5) Uani d . 1
C C206 0.4019(3) 0.11309(11) 0.38373(13) 0.0556(7) Uani d . 1
C C207 0.8542(2) 0.08770(8) 0.45470(12) 0.0438(5) Uani d . 1
C C208 0.6796(2) 0.27244(9) 0.42464(15) 0.0549(6) Uani d . 1
H H208 0.684 0.2684 0.4734 0.066 Uiso calc R 1
C C209 0.6815(3) 0.32025(10) 0.3973(2) 0.0736(9) Uani d . 1
H H209 0.6867 0.3472 0.4276 0.088 Uiso calc R 1
C C210 0.6759(3) 0.32660(10) 0.3267(2) 0.0757(9) Uani d . 1
H H210 0.6755 0.3581 0.308 0.091 Uiso calc R 1
C C211 0.6706(2) 0.28625(9) 0.28196(16) 0.0573(7) Uani d . 1
C C212 0.6681(2) 0.23965(8) 0.31266(12) 0.0414(5) Uani d . 1
C C213 0.6625(2) 0.19706(8) 0.26944(11) 0.0383(5) Uani d . 1
C C214 0.6626(2) 0.20107(11) 0.19587(13) 0.0536(7) Uani d . 1
C C215 0.6606(2) 0.15789(12) 0.15739(13) 0.0642(8) Uani d . 1
H H215 0.6603 0.159 0.1089 0.077 Uiso calc R 1
C C216 0.6592(3) 0.11394(12) 0.19052(13) 0.0634(8) Uani d . 1
H H216 0.6604 0.0849 0.1654 0.076 Uiso calc R 1
C C217 0.6558(2) 0.11302(9) 0.26251(12) 0.0492(6) Uani d . 1
H H217 0.6522 0.0828 0.2843 0.059 Uiso calc R 1
C C218 0.6691(3) 0.28916(12) 0.20692(18) 0.0762(10) Uani d . 1
H H218 0.6705 0.3198 0.1858 0.091 Uiso calc R 1
C C219 0.6658(3) 0.24927(13) 0.16701(16) 0.0757(9) Uani d . 1
H H219 0.6655 0.2527 0.1187 0.091 Uiso calc R 1
H H25A 0.594(3) 0.1694(9) 0.5269(14) 0.053(9) Uiso d . 1
H H25B 0.711(3) 0.1706(9) 0.5421(14) 0.052(9) Uiso d . 1
Ni Ni3 0.28367(2) 0.075170(9) 0.020223(13) 0.02929(7) Uani d . 1
O O31 0.47127(13) 0.04514(5) 0.05463(7) 0.0358(3) Uani d . 1
O O32 0.58666(14) -0.00801(6) 0.13465(8) 0.0448(4) Uani d . 1
O O33 0.07790(13) 0.08008(5) 0.01419(7) 0.0355(3) Uani d . 1
O O34 -0.07418(14) 0.04604(5) 0.06005(9) 0.0486(4) Uani d . 1
O O35 0.22798(17) 0.03268(6) -0.07157(8) 0.0383(4) Uani d . 1
N N31 0.25857(16) 0.02392(5) 0.08882(8) 0.0299(4) Uani d . 1
N N32 0.32508(16) 0.13301(6) -0.03966(8) 0.0306(4) Uani d . 1
N N33 0.31338(16) 0.13164(6) 0.09764(8) 0.0316(4) Uani d . 1
C C301 0.3632(2) -0.00004(7) 0.12640(10) 0.0325(4) Uani d . 1
C C302 0.3556(2) -0.03099(8) 0.18209(12) 0.0447(6) Uani d . 1
H H302 0.4283 -0.0474 0.2089 0.054 Uiso calc R 1
C C303 0.2370(3) -0.03673(9) 0.19663(14) 0.0577(7) Uani d . 1
H H303 0.2296 -0.0571 0.2343 0.069 Uiso calc R 1
C C304 0.1284(2) -0.01275(8) 0.15617(13) 0.0509(6) Uani d . 1
H H304 0.0478 -0.0174 0.1653 0.061 Uiso calc R 1
C C305 0.1431(2) 0.01817(7) 0.10182(11) 0.0333(5) Uani d . 1
C C306 0.4849(2) 0.01273(7) 0.10356(11) 0.0342(5) Uani d . 1
C C307 0.0392(2) 0.05050(7) 0.05436(11) 0.0337(5) Uani d . 1
C C308 0.3389(2) 0.13297(8) -0.10641(11) 0.0390(5) Uani d . 1
H H308 0.3381 0.1031 -0.1299 0.047 Uiso calc R 1
C C309 0.3545(2) 0.17579(8) -0.14306(11) 0.0437(5) Uani d . 1
H H309 0.365 0.1741 -0.1897 0.052 Uiso calc R 1
C C310 0.3544(2) 0.22007(8) -0.11018(11) 0.0415(5) Uani d . 1
H H310 0.3613 0.2489 -0.1349 0.05 Uiso calc R 1
C C311 0.3440(2) 0.22194(7) -0.03890(11) 0.0351(5) Uani d . 1
C C312 0.33036(18) 0.17711(7) -0.00555(10) 0.0295(4) Uani d . 1
C C313 0.32348(18) 0.17649(7) 0.06761(10) 0.0296(4) Uani d . 1
C C314 0.3287(2) 0.22053(7) 0.10574(11) 0.0359(5) Uani d . 1
C C315 0.3258(2) 0.21756(8) 0.17860(12) 0.0444(6) Uani d . 1
H H315 0.3289 0.2459 0.2058 0.053 Uiso calc R 1
C C316 0.3185(2) 0.17295(9) 0.20898(11) 0.0450(6) Uani d . 1
H H316 0.3179 0.1705 0.2573 0.054 Uiso calc R 1
C C317 0.3118(2) 0.13080(8) 0.16651(11) 0.0398(5) Uani d . 1
H H317 0.3059 0.1006 0.1878 0.048 Uiso calc R 1
C C318 0.3449(2) 0.26614(8) 0.00045(12) 0.0445(6) Uani d . 1
H H318 0.3505 0.296 -0.022 0.053 Uiso calc R 1
C C319 0.3378(2) 0.26572(8) 0.06927(13) 0.0453(6) Uani d . 1
H H319 0.3388 0.2952 0.0937 0.054 Uiso calc R 1
H H35A 0.180(3) 0.0120(9) -0.0688(14) 0.061(9) Uiso d . 1
H H35B 0.291(3) 0.0210(9) -0.0909(14) 0.067(9) Uiso d . 1
O O1W 0.1956(3) 0.10761(11) 0.49860(19) 0.0912(8) Uani d . 1
H H1W 0.211(4) 0.1074(15) 0.459(2) 0.120(18) Uiso d . 1
H H2W 0.139(3) 0.0894(11) 0.4873(17) 0.070(12) Uiso d . 1
O O2W 0.5080(3) 0.12559(8) 0.58117(17) 0.0807(7) Uani d . 1
H H3W 0.427(3) 0.1234(11) 0.5561(16) 0.079(11) Uiso d . 1
H H4W 0.496(5) 0.1286(19) 0.631(3) 0.22(3) Uiso d . 1
O O3W 0.6773(3) 0.09247(9) 0.00863(14) 0.0763(7) Uani d . 1
H H5W 0.616(4) 0.0753(14) 0.015(2) 0.124(16) Uiso d . 1
H H6W 0.744(3) 0.0780(13) 0.0159(19) 0.105(15) Uiso d . 1

loop_
_atom_site_aniso_label
_atom_site_aniso_U_11
_atom_site_aniso_U_22
_atom_site_aniso_U_33
_atom_site_aniso_U_12
_atom_site_aniso_U_13
_atom_site_aniso_U_23
Ni1 0.03610(16) 0.03462(14) 0.02687(13) -0.00081(12) 0.00662(12) 0.00304(10)
O11 0.0404(9) 0.0460(9) 0.0359(8) -0.0046(7) 0.0076(7) 0.0033(7)
O12 0.0333(10) 0.0792(13) 0.0733(12) 0.0061(9) 0.0088(9) 0.0021(10)
O13 0.0353(9) 0.0394(8) 0.0381(8) 0.0005(6) 0.0054(7) 0.0047(6)
O14 0.0405(10) 0.0544(10) 0.0774(12) -0.0088(8) 0.0124(9) 0.0112(9)
O15 0.0411(11) 0.0533(10) 0.0301(8) -0.0056(9) 0.0073(8) -0.0007(7)
N11 0.0340(10) 0.0378(9) 0.0315(9) 0.0008(8) 0.0081(8) 0.0037(7)
N12 0.0385(11) 0.0387(10) 0.0359(9) -0.0011(8) 0.0092(8) 0.0034(8)
N13 0.0331(10) 0.0481(11) 0.0293(9) 0.0014(8) 0.0070(8) 0.0051(8)
C101 0.0390(13) 0.0472(13) 0.0324(10) 0.0044(10) 0.0106(10) 0.0010(9)
C102 0.0492(16) 0.0474(14) 0.0631(16) 0.0163(12) 0.0125(13) 0.0102(12)
C103 0.0670(19) 0.0392(14) 0.0819(19) 0.0126(13) 0.0195(16) 0.0135(13)
C104 0.0563(17) 0.0402(13) 0.0612(15) -0.0026(12) 0.0140(13) 0.0054(11)
C105 0.0408(13) 0.0391(12) 0.0333(11) -0.0016(10) 0.0097(10) 0.0021(9)
C106 0.0369(14) 0.0591(15) 0.0310(11) 0.0000(11) 0.0069(10) -0.0012(10)
C107 0.0394(13) 0.0437(12) 0.0327(11) -0.0026(10) 0.0092(10) 0.0028(9)
C108 0.0559(16) 0.0444(13) 0.0501(14) 0.0000(12) 0.0123(12) 0.0121(11)
C109 0.0608(18) 0.0450(15) 0.089(2) 0.0025(13) 0.0206(17) 0.0231(14)
C110 0.0541(18) 0.0381(14) 0.110(2) 0.0018(12) 0.0265(17) -0.0018(15)
C111 0.0373(14) 0.0474(14) 0.0773(18) -0.0017(11) 0.0172(13) -0.0155(13)
C112 0.0280(12) 0.0442(12) 0.0440(12) -0.0004(9) 0.0092(10) -0.0062(10)
C113 0.0250(11) 0.0600(14) 0.0327(11) -0.0008(10) 0.0058(9) -0.0064(10)
C114 0.0345(14) 0.089(2) 0.0404(13) -0.0019(13) 0.0104(11) -0.0198(13)
C115 0.0472(17) 0.133(3) 0.0285(12) 0.0009(17) 0.0122(12) -0.0106(16)
C116 0.0449(16) 0.116(3) 0.0344(13) 0.0040(16) 0.0104(12) 0.0210(15)
C117 0.0439(15) 0.0704(16) 0.0373(12) 0.0020(12) 0.0095(11) 0.0161(11)
C118 0.064(2) 0.073(2) 0.095(2) -0.0008(16) 0.0235(19) -0.0433(19)
C119 0.064(2) 0.108(3) 0.0627(18) -0.0011(18) 0.0206(17) -0.0449(19)
Ni2 0.04047(17) 0.03110(14) 0.02927(13) 0.00154(12) 0.00535(12) -0.00032(10)
O21 0.0462(10) 0.0574(10) 0.0396(8) 0.0063(8) 0.0079(8) -0.0020(7)
O22 0.0439(13) 0.1166(18) 0.1158(18) -0.0122(12) 0.0210(13) 0.0039(15)
O23 0.0418(9) 0.0369(8) 0.0368(8) 0.0007(7) 0.0043(7) 0.0009(6)
O24 0.0559(12) 0.0530(11) 0.0987(15) 0.0170(9) 0.0098(11) 0.0025(10)
O25 0.0448(11) 0.0578(11) 0.0313(8) 0.0114(9) 0.0051(9) -0.0004(8)
N21 0.0470(12) 0.0381(10) 0.0376(10) -0.0040(9) 0.0149(9) 0.0018(8)
N22 0.0411(11) 0.0348(10) 0.0436(10) 0.0017(8) 0.0060(9) -0.0028(8)
N23 0.0340(10) 0.0414(10) 0.0330(9) -0.0021(8) 0.0052(8) -0.0016(8)
C201 0.0516(16) 0.0531(14) 0.0469(13) -0.0132(12) 0.0180(12) -0.0006(11)
C202 0.077(2) 0.0639(19) 0.084(2) -0.0338(17) 0.0317(18) -0.0078(16)
C203 0.112(3) 0.0374(15) 0.103(2) -0.0172(18) 0.038(2) -0.0010(15)
C204 0.082(2) 0.0376(13) 0.0720(18) -0.0003(14) 0.0279(16) 0.0042(12)
C205 0.0560(16) 0.0347(11) 0.0396(12) 0.0026(11) 0.0157(11) 0.0019(9)
C206 0.0436(16) 0.0781(19) 0.0466(14) -0.0039(14) 0.0143(13) -0.0036(13)
C207 0.0490(15) 0.0421(13) 0.0394(12) 0.0044(11) 0.0094(11) -0.0011(10)
C208 0.0488(16) 0.0446(14) 0.0693(17) -0.0009(12) 0.0112(13) -0.0140(12)
C209 0.0578(19) 0.0382(15) 0.125(3) -0.0037(13) 0.024(2) -0.0197(16)
C210 0.0573(19) 0.0404(15) 0.131(3) 0.0009(13) 0.027(2) 0.0203(18)
C211 0.0390(15) 0.0468(15) 0.0849(19) 0.0037(11) 0.0139(14) 0.0249(14)
C212 0.0275(12) 0.0410(12) 0.0529(13) 0.0011(9) 0.0049(10) 0.0131(10)
C213 0.0254(11) 0.0525(13) 0.0350(11) 0.0003(10) 0.0040(9) 0.0084(10)
C214 0.0311(13) 0.088(2) 0.0408(13) 0.0008(12) 0.0069(11) 0.0172(13)
C215 0.0435(16) 0.116(3) 0.0322(12) -0.0104(16) 0.0076(12) -0.0078(15)
C216 0.0521(17) 0.096(2) 0.0428(14) -0.0147(15) 0.0139(13) -0.0273(15)
C217 0.0490(15) 0.0558(15) 0.0424(13) -0.0088(12) 0.0107(12) -0.0117(11)
C218 0.0572(19) 0.082(2) 0.090(2) 0.0027(16) 0.0185(18) 0.0533(19)
C219 0.0572(19) 0.110(3) 0.0609(18) 0.0023(18) 0.0174(16) 0.0450(19)
Ni3 0.02861(14) 0.02904(13) 0.03127(13) -0.00043(11) 0.00957(11) 0.00346(10)
O31 0.0302(8) 0.0394(8) 0.0394(8) 0.0007(6) 0.0121(7) 0.0074(6)
O32 0.0312(9) 0.0591(10) 0.0449(8) 0.0114(7) 0.0111(7) 0.0095(7)
O33 0.0294(8) 0.0358(8) 0.0415(8) 0.0021(6) 0.0091(7) 0.0073(6)
O34 0.0285(9) 0.0451(9) 0.0745(11) 0.0000(7) 0.0174(8) 0.0081(8)
O35 0.0357(9) 0.0371(8) 0.0456(9) -0.0074(7) 0.0169(8) -0.0069(7)
N31 0.0284(9) 0.0284(8) 0.0343(8) -0.0003(7) 0.0107(8) 0.0016(7)
N32 0.0291(9) 0.0324(9) 0.0300(8) -0.0028(7) 0.0067(7) 0.0006(7)
N33 0.0287(9) 0.0353(9) 0.0301(8) 0.0007(7) 0.0063(7) 0.0023(7)
C301 0.0318(11) 0.0307(10) 0.0355(10) 0.0033(9) 0.0097(9) 0.0014(8)
C302 0.0400(14) 0.0486(13) 0.0468(13) 0.0102(11) 0.0131(11) 0.0184(10)
C303 0.0572(17) 0.0613(16) 0.0620(16) 0.0087(13) 0.0286(14) 0.0336(13)
C304 0.0428(14) 0.0528(14) 0.0654(15) 0.0020(11) 0.0289(13) 0.0208(12)
C305 0.0305(12) 0.0310(10) 0.0411(11) -0.0009(9) 0.0142(10) 0.0020(9)
C306 0.0333(12) 0.0353(11) 0.0350(11) 0.0018(9) 0.0104(10) -0.0018(9)
C307 0.0299(12) 0.0308(11) 0.0413(11) -0.0002(9) 0.0104(10) -0.0036(9)
C308 0.0413(13) 0.0442(12) 0.0315(11) -0.0069(10) 0.0092(10) -0.0035(9)
C309 0.0477(15) 0.0521(14) 0.0318(11) -0.0116(11) 0.0111(10) 0.0045(10)
C310 0.0419(14) 0.0421(12) 0.0387(12) -0.0083(10) 0.0069(10) 0.0108(10)
C311 0.0296(12) 0.0344(11) 0.0394(11) -0.0022(9) 0.0051(10) 0.0051(9)
C312 0.0246(11) 0.0319(10) 0.0306(10) -0.0014(8) 0.0040(9) 0.0020(8)
C313 0.0227(10) 0.0332(10) 0.0307(10) 0.0005(8) 0.0031(8) 0.0019(8)
C314 0.0281(11) 0.0396(11) 0.0379(11) -0.0006(9) 0.0048(9) -0.0032(9)
C315 0.0424(14) 0.0497(14) 0.0399(12) 0.0007(11) 0.0084(11) -0.0126(10)
C316 0.0438(14) 0.0595(15) 0.0304(11) 0.0029(11) 0.0072(10) -0.0025(10)
C317 0.0405(13) 0.0458(13) 0.0333(11) 0.0012(10) 0.0099(10) 0.0057(9)
C318 0.0474(15) 0.0317(11) 0.0532(14) -0.0034(10) 0.0105(12) 0.0025(10)
C319 0.0462(15) 0.0319(11) 0.0572(14) -0.0029(10) 0.0119(12) -0.0062(10)
O1W 0.0681(18) 0.0896(19) 0.123(3) 0.0040(14) 0.0372(17) -0.0155(17)
O2W 0.0712(17) 0.0644(13) 0.114(2) -0.0071(12) 0.0378(16) 0.0012(13)
O3W 0.0565(15) 0.0754(15) 0.1043(17) 0.0118(13) 0.0339(14) 0.0377(13)

loop_
_atom_type_symbol
_atom_type_description
_atom_type_scat_dispersion_real
_atom_type_scat_dispersion_imag
_atom_type_scat_source
C C 0.0033 0.0016 'International Tables Vol C Tables 4.2.6.8 and 6.1.1.4'
H H 0 0 'International Tables Vol C Tables 4.2.6.8 and 6.1.1.4'
N N 0.0061 0.0033 'International Tables Vol C Tables 4.2.6.8 and 6.1.1.4'
Ni Ni 0.3393 1.1124 'International Tables Vol C Tables 4.2.6.8 and 6.1.1.4'
O O 0.0106 0.006 'International Tables Vol C Tables 4.2.6.8 and 6.1.1.4'

loop_
_geom_angle_atom_site_label_1
_geom_angle_atom_site_label_2
_geom_angle_atom_site_label_3
_geom_angle
_geom_angle_publ_flag
N11 Ni1 O15 98.75(7) ?
N11 Ni1 N12 173.17(7) yes
O15 Ni1 N12 88.08(7) ?
N11 Ni1 N13 93.94(7) ?
O15 Ni1 N13 167.31(7) yes
N12 Ni1 N13 79.23(7) ?
N11 Ni1 O11 78.17(6) ?
O15 Ni1 O11 89.19(7) ?
N12 Ni1 O11 102.06(6) ?
N13 Ni1 O11 93.11(6) ?
N11 Ni1 O13 77.34(7) ?
O15 Ni1 O13 91.44(7) ?
N12 Ni1 O13 102.63(7) ?
N13 Ni1 O13 91.66(6) ?
O11 Ni1 O13 155.31(6) yes
C106 O11 Ni1 115.21(14) ?
C107 O13 Ni1 114.89(13) ?
Ni1 O15 H15A 113(2) ?
Ni1 O15 H15B 111(2) ?
H15A O15 H15B 105(3) ?
C101 N11 C105 122.25(19) ?
C101 N11 Ni1 118.24(14) ?
C105 N11 Ni1 119.11(15) ?
C108 N12 C112 117.4(2) ?
C108 N12 Ni1 128.38(16) ?
C112 N12 Ni1 114.18(14) ?
C117 N13 C113 118.26(19) ?
C117 N13 Ni1 129.32(17) ?
C113 N13 Ni1 112.38(13) ?
N11 C101 C102 120.0(2) ?
N11 C101 C106 113.20(19) ?
C102 C101 C106 126.8(2) ?
C103 C102 C101 118.3(2) ?
C103 C102 H102 120.8 ?
C101 C102 H102 120.8 ?
C102 C103 C104 121.0(2) ?
C102 C103 H103 119.5 ?
C104 C103 H103 119.5 ?
C103 C104 C105 117.9(2) ?
C103 C104 H104 121 ?
C105 C104 H104 121 ?
N11 C105 C104 120.4(2) ?
N11 C105 C107 112.77(18) ?
C104 C105 C107 126.7(2) ?
O12 C106 O11 126.3(2) ?
O12 C106 C101 118.9(2) ?
O11 C106 C101 114.7(2) ?
O14 C107 O13 126.2(2) ?
O14 C107 C105 118.5(2) ?
O13 C107 C105 115.30(19) ?
N12 C108 C109 123.3(2) ?
N12 C108 H108 118.4 ?
C109 C108 H108 118.4 ?
C110 C109 C108 119.2(3) ?
C110 C109 H109 120.4 ?
C108 C109 H109 120.4 ?
C109 C110 C111 119.5(2) ?
C109 C110 H110 120.2 ?
C111 C110 H110 120.2 ?
C110 C111 C112 117.4(2) ?
C110 C111 C118 124.4(3) ?
C112 C111 C118 118.2(3) ?
N12 C112 C111 123.1(2) ?
N12 C112 C113 116.44(19) ?
C111 C112 C113 120.4(2) ?
N13 C113 C114 123.4(2) ?
N13 C113 C112 117.21(18) ?
C114 C113 C112 119.4(2) ?
C113 C114 C115 116.1(2) ?
C113 C114 C119 119.3(3) ?
C115 C114 C119 124.7(3) ?
C116 C115 C114 120.9(2) ?
C116 C115 H115 119.5 ?
C114 C115 H115 119.5 ?
C115 C116 C117 119.3(2) ?
C115 C116 H116 120.3 ?
C117 C116 H116 120.3 ?
N13 C117 C116 122.0(3) ?
N13 C117 H117 119 ?
C116 C117 H117 119 ?
C119 C118 C111 121.4(3) ?
C119 C118 H118 119.3 ?
C111 C118 H118 119.3 ?
C118 C119 C114 121.2(3) ?
C118 C119 H119 119.4 ?
C114 C119 H119 119.4 ?
N21 Ni2 N22 173.36(7) yes
N21 Ni2 O25 96.44(7) ?
N22 Ni2 O25 89.98(8) ?
N21 Ni2 N23 93.97(7) ?
N22 Ni2 N23 79.65(7) ?
O25 Ni2 N23 169.53(7) yes
N21 Ni2 O21 78.66(7) ?
N22 Ni2 O21 99.69(7) ?
O25 Ni2 O21 90.08(8) ?
N23 Ni2 O21 93.06(6) ?
N21 Ni2 O23 77.75(7) ?
N22 Ni2 O23 104.06(7) ?
O25 Ni2 O23 89.90(7) ?
N23 Ni2 O23 91.22(6) ?
O21 Ni2 O23 156.26(6) yes
C206 O21 Ni2 114.81(16) ?
C207 O23 Ni2 114.67(14) ?
Ni2 O25 H25A 112.6(19) ?
Ni2 O25 H25B 112.7(19) ?
H25A O25 H25B 101(3) ?
C201 N21 C205 122.5(2) ?
C201 N21 Ni2 118.31(16) ?
C205 N21 Ni2 119.05(16) ?
C208 N22 C212 117.8(2) ?
C208 N22 Ni2 128.96(17) ?
C212 N22 Ni2 113.10(14) ?
C217 N23 C213 118.02(19) ?
C217 N23 Ni2 129.48(15) ?
C213 N23 Ni2 112.49(14) ?
N21 C201 C202 119.4(3) ?
N21 C201 C206 113.0(2) ?
C202 C201 C206 127.5(3) ?
C201 C202 C203 118.5(3) ?
C201 C202 H202 120.8 ?
C203 C202 H202 120.8 ?
C204 C203 C202 120.9(3) ?
C204 C203 H203 119.5 ?
C202 C203 H203 119.5 ?
C203 C204 C205 117.8(3) ?
C203 C204 H204 121.1 ?
C205 C204 H204 121.1 ?
N21 C205 C204 120.9(2) ?
N21 C205 C207 113.59(19) ?
C204 C205 C207 125.5(2) ?
O22 C206 O21 126.6(3) ?
O22 C206 C201 118.4(3) ?
O21 C206 C201 115.0(2) ?
O24 C207 O23 126.3(2) ?
O24 C207 C205 118.9(2) ?
O23 C207 C205 114.8(2) ?
N22 C208 C209 122.3(3) ?
N22 C208 H208 118.8 ?
C209 C208 H208 118.8 ?
C210 C209 C208 119.4(3) ?
C210 C209 H209 120.3 ?
C208 C209 H209 120.3 ?
C209 C210 C211 120.1(3) ?
C209 C210 H210 119.9 ?
C211 C210 H210 119.9 ?
C210 C211 C212 117.5(3) ?
C210 C211 C218 124.3(3) ?
C212 C211 C218 118.3(3) ?
N22 C212 C211 122.9(2) ?
N22 C212 C213 117.21(18) ?
C211 C212 C213 119.9(2) ?
N23 C213 C214 122.3(2) ?
N23 C213 C212 117.19(19) ?
C214 C213 C212 120.5(2) ?
C215 C214 C213 117.4(2) ?
C215 C214 C219 125.0(3) ?
C213 C214 C219 117.6(3) ?
C216 C215 C214 120.1(2) ?
C216 C215 H215 120 ?
C214 C215 H215 120 ?
C215 C216 C217 119.1(3) ?
C215 C216 H216 120.5 ?
C217 C216 H216 120.5 ?
N23 C217 C216 123.0(2) ?
N23 C217 H217 118.5 ?
C216 C217 H217 118.5 ?
C219 C218 C211 121.6(3) ?
C219 C218 H218 119.2 ?
C211 C218 H218 119.2 ?
C218 C219 C214 122.1(3) ?
C218 C219 H219 118.9 ?
C214 C219 H219 118.9 ?
N31 Ni3 O35 96.36(7) ?
N31 Ni3 N32 172.55(6) ?
O35 Ni3 N32 90.65(7) ?
N31 Ni3 N33 94.03(7) ?
O35 Ni3 N33 166.02(6) ?
N32 Ni3 N33 79.48(7) ?
N31 Ni3 O31 78.31(6) ?
O35 Ni3 O31 95.32(6) ?
N32 Ni3 O31 98.59(6) ?
N33 Ni3 O31 95.93(6) ?
N31 Ni3 O33 76.88(6) ?
O35 Ni3 O33 85.50(6) ?
N32 Ni3 O33 106.28(6) ?
N33 Ni3 O33 87.77(6) ?
O31 Ni3 O33 155.11(5) ?
C306 O31 Ni3 114.96(13) ?
C307 O33 Ni3 114.48(12) ?
Ni3 O35 H35A 114(2) ?
Ni3 O35 H35B 117.6(16) ?
H35A O35 H35B 110(2) ?
C305 N31 C301 122.03(17) ?
C305 N31 Ni3 119.77(13) ?
C301 N31 Ni3 117.78(13) ?
C308 N32 C312 117.56(17) ?
C308 N32 Ni3 128.96(14) ?
C312 N32 Ni3 113.34(13) ?
C317 N33 C313 117.22(17) ?
C317 N33 Ni3 130.65(14) ?
C313 N33 Ni3 111.81(13) ?
N31 C301 C302 120.68(19) ?
N31 C301 C306 113.18(17) ?
C302 C301 C306 126.07(19) ?
C303 C302 C301 117.8(2) ?
C303 C302 H302 121.1 ?
C301 C302 H302 121.1 ?
C302 C303 C304 121.2(2) ?
C302 C303 H303 119.4 ?
C304 C303 H303 119.4 ?
C305 C304 C303 118.0(2) ?
C305 C304 H304 121 ?
C303 C304 H304 121 ?
N31 C305 C304 120.27(19) ?
N31 C305 C307 112.95(17) ?
C304 C305 C307 126.70(19) ?
O32 C306 O31 126.6(2) ?
O32 C306 C301 118.03(18) ?
O31 C306 C301 115.38(18) ?
O34 C307 O33 126.47(19) ?
O34 C307 C305 117.82(18) ?
O33 C307 C305 115.68(18) ?
N32 C308 C309 122.9(2) ?
N32 C308 H308 118.6 ?
C309 C308 H308 118.6 ?
C310 C309 C308 119.7(2) ?
C310 C309 H309 120.2 ?
C308 C309 H309 120.2 ?
C309 C310 C311 119.55(19) ?
C309 C310 H310 120.2 ?
C311 C310 H310 120.2 ?
C310 C311 C312 117.12(18) ?
C310 C311 C318 123.88(19) ?
C312 C311 C318 118.99(19) ?
N32 C312 C311 123.12(18) ?
N32 C312 C313 117.12(16) ?
C311 C312 C313 119.76(18) ?
N33 C313 C314 123.01(18) ?
N33 C313 C312 117.06(17) ?
C314 C313 C312 119.93(17) ?
C313 C314 C315 117.42(19) ?
C313 C314 C319 118.85(19) ?
C315 C314 C319 123.7(2) ?
C316 C315 C314 119.7(2) ?
C316 C315 H315 120.2 ?
C314 C315 H315 120.2 ?
C315 C316 C317 119.1(2) ?
C315 C316 H316 120.5 ?
C317 C316 H316 120.5 ?
N33 C317 C316 123.6(2) ?
N33 C317 H317 118.2 ?
C316 C317 H317 118.2 ?
C319 C318 C311 121.4(2) ?
C319 C318 H318 119.3 ?
C311 C318 H318 119.3 ?
C318 C319 C314 121.0(2) ?
C318 C319 H319 119.5 ?
C314 C319 H319 119.5 ?
H1W O1W H2W 94(4) ?
H3W O2W H4W 100(3) ?
H5W O3W H6W 113(3) ?

loop_
_geom_bond_atom_site_label_1
_geom_bond_atom_site_label_2
_geom_bond_distance
_geom_bond_publ_flag
Ni1 N11 1.9863(19) yes
Ni1 O15 2.0568(19) yes
Ni1 N12 2.067(2) yes
Ni1 N13 2.0964(19) yes
Ni1 O11 2.1066(18) yes
Ni1 O13 2.1321(17) yes
O11 C106 1.281(3) ?
O12 C106 1.239(3) ?
O13 C107 1.278(2) ?
O14 C107 1.235(3) ?
O15 H15A 0.77(3) ?
O15 H15B 0.77(3) ?
N11 C101 1.328(3) ?
N11 C105 1.337(3) ?
N12 C108 1.328(3) ?
N12 C112 1.349(3) ?
N13 C117 1.325(3) ?
N13 C113 1.361(3) ?
C101 C102 1.391(3) ?
C101 C106 1.518(3) ?
C102 C103 1.374(4) ?
C102 H102 0.93 ?
C103 C104 1.382(3) ?
C103 H103 0.93 ?
C104 C105 1.383(3) ?
C104 H104 0.93 ?
C105 C107 1.511(3) ?
C108 C109 1.393(3) ?
C108 H108 0.93 ?
C109 C110 1.357(4) ?
C109 H109 0.93 ?
C110 C111 1.398(4) ?
C110 H110 0.93 ?
C111 C112 1.404(3) ?
C111 C118 1.432(4) ?
C112 C113 1.432(3) ?
C113 C114 1.401(3) ?
C114 C115 1.406(4) ?
C114 C119 1.422(4) ?
C115 C116 1.348(4) ?
C115 H115 0.93 ?
C116 C117 1.408(3) ?
C116 H116 0.93 ?
C117 H117 0.93 ?
C118 C119 1.348(4) ?
C118 H118 0.93 ?
C119 H119 0.93 ?
Ni2 N21 1.9699(19) yes
Ni2 N22 2.0605(19) yes
Ni2 O25 2.0794(19) yes
Ni2 N23 2.0889(19) yes
Ni2 O21 2.1052(19) yes
Ni2 O23 2.1347(17) yes
O21 C206 1.273(3) ?
O22 C206 1.232(3) ?
O23 C207 1.285(3) ?
O24 C207 1.225(3) ?
O25 H25A 0.80(3) ?
O25 H25B 0.77(3) ?
N21 C201 1.328(3) ?
N21 C205 1.335(3) ?
N22 C208 1.329(3) ?
N22 C212 1.357(3) ?
N23 C217 1.329(3) ?
N23 C213 1.350(3) ?
C201 C202 1.386(4) ?
C201 C206 1.526(4) ?
C202 C203 1.390(4) ?
C202 H202 0.93 ?
C203 C204 1.370(4) ?
C203 H203 0.93 ?
C204 C205 1.378(3) ?
C204 H204 0.93 ?
C205 C207 1.506(3) ?
C208 C209 1.408(4) ?
C208 H208 0.93 ?
C209 C210 1.350(4) ?
C209 H209 0.93 ?
C210 C211 1.388(4) ?
C210 H210 0.93 ?
C211 C212 1.404(3) ?
C211 C218 1.437(4) ?
C212 C213 1.420(3) ?
C213 C214 1.415(3) ?
C214 C215 1.387(4) ?
C214 C219 1.431(4) ?
C215 C216 1.359(4) ?
C215 H215 0.93 ?
C216 C217 1.390(3) ?
C216 H216 0.93 ?
C217 H217 0.93 ?
C218 C219 1.326(4) ?
C218 H218 0.93 ?
C219 H219 0.93 ?
Ni3 N31 1.9840(17) yes
Ni3 O35 2.0640(17) yes
Ni3 N32 2.0647(17) yes
Ni3 N33 2.1065(17) yes
Ni3 O31 2.1097(16) yes
Ni3 O33 2.1763(17) yes
O31 C306 1.270(2) ?
O32 C306 1.236(2) ?
O33 C307 1.256(2) ?
O34 C307 1.249(2) ?
O35 H35A 0.77(3) ?
O35 H35B 0.91(3) ?
N31 C305 1.329(3) ?
N31 C301 1.336(2) ?
N32 C308 1.325(3) ?
N32 C312 1.364(2) ?
N33 C317 1.325(3) ?
N33 C313 1.368(2) ?
C301 C302 1.380(3) ?
C301 C306 1.515(3) ?
C302 C303 1.374(3) ?
C302 H302 0.93 ?
C303 C304 1.385(3) ?
C303 H303 0.93 ?
C304 C305 1.381(3) ?
C304 H304 0.93 ?
C305 C307 1.525(3) ?
C308 C309 1.395(3) ?
C308 H308 0.93 ?
C309 C310 1.363(3) ?
C309 H309 0.93 ?
C310 C311 1.400(3) ?
C310 H310 0.93 ?
C311 C312 1.405(3) ?
C311 C318 1.421(3) ?
C312 C313 1.423(3) ?
C313 C314 1.400(3) ?
C314 C315 1.407(3) ?
C314 C319 1.433(3) ?
C315 C316 1.360(3) ?
C315 H315 0.93 ?
C316 C317 1.400(3) ?
C316 H316 0.93 ?
C317 H317 0.93 ?
C318 C319 1.340(3) ?
C318 H318 0.93 ?
C319 H319 0.93 ?
O1W H1W 0.82(4) ?
O1W H2W 0.77(3) ?
O2W H3W 0.88(3) ?
O2W H4W 1.00(5) ?
O3W H5W 0.84(4) ?
O3W H6W 0.80(3) ?

loop_
_geom_hbond_atom_site_label_D
_geom_hbond_atom_site_label_H
_geom_hbond_atom_site_label_A
_geom_hbond_site_symmetry_A
_geom_hbond_distance_DH
_geom_hbond_distance_HA
_geom_hbond_distance_DA
_geom_hbond_angle_DHA
O15 H15A O23 . 0.77(3) 1.92(3) 2.682(2) 173(3)
O15 H15B O1W 1_655 0.77(3) 1.96(3) 2.707(3) 161(3)
O25 H25A O2W . 0.80(3) 1.96(3) 2.710(3) 157(3)
O25 H25B O13 . 0.77(3) 1.94(3) 2.711(2) 173(3)
O35 H35A O34 3 0.77(3) 1.98(3) 2.747(2) 173(3)
O35 H35B O32 3_655 0.91(3) 1.76(3) 2.657(2) 170(2)
O1W H1W O22 . 0.82(4) 2.09(4) 2.899(4) 168(4)
O1W H2W O24 1_455 0.77(3) 2.03(3) 2.756(4) 157(3)
O2W H3W O1W . 0.88(3) 2.47(3) 3.346(4) 171(3)
O2W H4W O12 1_455 1.00(5) 2.07(6) 2.971(3) 149(4)
O3W H5W O31 . 0.84(4) 2.06(4) 2.878(3) 165(4)
O3W H6W O34 1_655 0.80(3) 2.10(4) 2.880(3) 166(4)

loop_
_geom_torsion_atom_site_label_1
_geom_torsion_atom_site_label_2
_geom_torsion_atom_site_label_3
_geom_torsion_atom_site_label_4
_geom_torsion
_geom_torsion_publ_flag
N11 Ni1 O11 C106 0.36(14) ?
O15 Ni1 O11 C106 -98.75(15) ?
N12 Ni1 O11 C106 173.38(14) ?
N13 Ni1 O11 C106 93.74(15) ?
O13 Ni1 O11 C106 -7.1(2) ?
N11 Ni1 O13 C107 7.00(14) ?
O15 Ni1 O13 C107 105.65(15) ?
N12 Ni1 O13 C107 -165.99(14) ?
N13 Ni1 O13 C107 -86.66(14) ?
O11 Ni1 O13 C107 14.5(2) ?
O15 Ni1 N11 C101 91.36(16) ?
N13 Ni1 N11 C101 -88.31(15) ?
O11 Ni1 N11 C101 4.04(14) ?
O13 Ni1 N11 C101 -179.13(16) ?
O15 Ni1 N11 C105 -95.72(16) ?
N13 Ni1 N11 C105 84.60(15) ?
O11 Ni1 N11 C105 176.96(16) ?
O13 Ni1 N11 C105 -6.21(14) ?
O15 Ni1 N12 C108 3.7(2) ?
N13 Ni1 N12 C108 -176.6(2) ?
O11 Ni1 N12 C108 92.5(2) yes
O13 Ni1 N12 C108 -87.3(2) ?
O15 Ni1 N12 C112 -173.10(16) ?
N13 Ni1 N12 C112 6.57(15) ?
O11 Ni1 N12 C112 -84.34(15) ?
O13 Ni1 N12 C112 95.86(15) ?
N11 Ni1 N13 C117 -3.7(2) ?
O15 Ni1 N13 C117 177.8(3) ?
N12 Ni1 N13 C117 176.3(2) ?
O11 Ni1 N13 C117 -82.0(2) ?
O13 Ni1 N13 C117 73.7(2) ?
N11 Ni1 N13 C113 173.88(14) ?
O15 Ni1 N13 C113 -4.7(4) ?
N12 Ni1 N13 C113 -6.16(14) ?
O11 Ni1 N13 C113 95.53(14) ?
O13 Ni1 N13 C113 -108.70(14) ?
C105 N11 C101 C102 -1.4(3) ?
Ni1 N11 C101 C102 171.26(16) ?
C105 N11 C101 C106 -179.83(18) ?
Ni1 N11 C101 C106 -7.2(2) ?
N11 C101 C102 C103 2.0(3) ?
C106 C101 C102 C103 -179.9(2) ?
C101 C102 C103 C104 -0.7(4) ?
C102 C103 C104 C105 -1.1(4) ?
C101 N11 C105 C104 -0.5(3) ?
Ni1 N11 C105 C104 -173.09(16) ?
C101 N11 C105 C107 177.32(17) ?
Ni1 N11 C105 C107 4.7(2) ?
C103 C104 C105 N11 1.7(3) ?
C103 C104 C105 C107 -175.7(2) ?
Ni1 O11 C106 O12 176.34(18) ?
Ni1 O11 C106 C101 -4.0(2) ?
N11 C101 C106 O12 -173.08(19) ?
C102 C101 C106 O12 8.6(3) ?
N11 C101 C106 O11 7.3(3) ?
C102 C101 C106 O11 -171.0(2) ?
Ni1 O13 C107 O14 172.85(18) ?
Ni1 O13 C107 C105 -6.6(2) ?
N11 C105 C107 O14 -177.85(19) ?
C104 C105 C107 O14 -0.2(3) ?
N11 C105 C107 O13 1.7(3) ?
C104 C105 C107 O13 179.3(2) ?
C112 N12 C108 C109 0.5(4) ?
Ni1 N12 C108 C109 -176.22(19) ?
N12 C108 C109 C110 1.1(4) ?
C108 C109 C110 C111 -1.5(4) ?
C109 C110 C111 C112 0.4(4) ?
C109 C110 C111 C118 -179.5(3) ?
C108 N12 C112 C111 -1.7(3) ?
Ni1 N12 C112 C111 175.49(17) ?
C108 N12 C112 C113 176.8(2) ?
Ni1 N12 C112 C113 -6.0(2) ?
C110 C111 C112 N12 1.3(3) ?
C118 C111 C112 N12 -178.8(2) ?
C110 C111 C112 C113 -177.2(2) ?
C118 C111 C112 C113 2.7(3) ?
C117 N13 C113 C114 1.9(3) ?
Ni1 N13 C113 C114 -175.92(17) ?
C117 N13 C113 C112 -177.1(2) ?
Ni1 N13 C113 C112 5.0(2) ?
N12 C112 C113 N13 0.5(3) ?
C111 C112 C113 N13 179.13(19) ?
N12 C112 C113 C114 -178.6(2) ?
C111 C112 C113 C114 0.0(3) ?
N13 C113 C114 C115 -1.6(3) ?
C112 C113 C114 C115 177.5(2) ?
N13 C113 C114 C119 178.5(2) ?
C112 C113 C114 C119 -2.4(3) ?
C113 C114 C115 C116 -0.1(4) ?
C119 C114 C115 C116 179.8(3) ?
C114 C115 C116 C117 1.2(4) ?
C113 N13 C117 C116 -0.7(3) ?
Ni1 N13 C117 C116 176.78(17) ?
C115 C116 C117 N13 -0.9(4) ?
C110 C111 C118 C119 176.8(3) ?
C112 C111 C118 C119 -3.1(4) ?
C111 C118 C119 C114 0.8(5) ?
C113 C114 C119 C118 2.0(4) ?
C115 C114 C119 C118 -177.8(3) ?
N21 Ni2 O21 C206 -2.51(16) ?
N22 Ni2 O21 C206 170.95(16) ?
O25 Ni2 O21 C206 -99.07(16) ?
N23 Ni2 O21 C206 90.93(16) ?
O23 Ni2 O21 C206 -9.1(2) ?
N21 Ni2 O23 C207 3.89(14) ?
N22 Ni2 O23 C207 -169.55(14) ?
O25 Ni2 O23 C207 100.51(15) ?
N23 Ni2 O23 C207 -89.91(15) ?
O21 Ni2 O23 C207 10.5(2) ?
O25 Ni2 N21 C201 92.64(17) ?
N23 Ni2 N21 C201 -88.48(17) ?
O21 Ni2 N21 C201 3.85(16) ?
O23 Ni2 N21 C201 -178.87(17) ?
O25 Ni2 N21 C205 -92.14(17) ?
N23 Ni2 N21 C205 86.74(16) ?
O21 Ni2 N21 C205 179.07(17) ?
O23 Ni2 N21 C205 -3.65(15) ?
O25 Ni2 N22 C208 -0.9(2) ?
N23 Ni2 N22 C208 -179.5(2) ?
O21 Ni2 N22 C208 89.1(2) yes
O23 Ni2 N22 C208 -90.8(2) ?
O25 Ni2 N22 C212 -176.11(16) ?
N23 Ni2 N22 C212 5.34(15) ?
O21 Ni2 N22 C212 -86.04(15) ?
O23 Ni2 N22 C212 94.00(15) ?
N21 Ni2 N23 C217 -5.1(2) ?
N22 Ni2 N23 C217 176.7(2) ?
O21 Ni2 N23 C217 -84.0(2) ?
O23 Ni2 N23 C217 72.7(2) ?
N21 Ni2 N23 C213 173.78(15) ?
N22 Ni2 N23 C213 -4.36(14) ?
O21 Ni2 N23 C213 94.94(15) ?
O23 Ni2 N23 C213 -108.42(14) ?
C205 N21 C201 C202 0.7(3) ?
Ni2 N21 C201 C202 175.79(19) ?
C205 N21 C201 C206 -179.47(19) ?
Ni2 N21 C201 C206 -4.4(3) ?
N21 C201 C202 C203 -0.1(4) ?
C206 C201 C202 C203 -179.9(3) ?
C201 C202 C203 C204 0.2(5) ?
C202 C203 C204 C205 -0.8(4) ?
C201 N21 C205 C204 -1.4(3) ?
Ni2 N21 C205 C204 -176.43(18) ?
C201 N21 C205 C207 177.97(19) ?
Ni2 N21 C205 C207 3.0(2) ?
C203 C204 C205 N21 1.4(4) ?
C203 C204 C205 C207 -177.9(2) ?
Ni2 O21 C206 O22 -178.3(2) ?
Ni2 O21 C206 C201 1.0(3) ?
N21 C201 C206 O22 -178.5(2) ?
C202 C201 C206 O22 1.2(4) ?
N21 C201 C206 O21 2.1(3) ?
C202 C201 C206 O21 -178.1(2) ?
Ni2 O23 C207 O24 176.8(2) ?
Ni2 O23 C207 C205 -3.5(2) ?
N21 C205 C207 O24 -179.7(2) ?
C204 C205 C207 O24 -0.3(4) ?
N21 C205 C207 O23 0.6(3) ?
C204 C205 C207 O23 179.9(2) ?
C212 N22 C208 C209 1.3(4) ?
Ni2 N22 C208 C209 -173.63(19) ?
N22 C208 C209 C210 -0.3(4) ?
C208 C209 C210 C211 -1.2(5) ?
C209 C210 C211 C212 1.6(4) ?
C209 C210 C211 C218 -177.7(3) ?
C208 N22 C212 C211 -0.8(3) ?
Ni2 N22 C212 C211 174.92(18) ?
C208 N22 C212 C213 178.6(2) ?
Ni2 N22 C212 C213 -5.6(2) ?
C210 C211 C212 N22 -0.6(4) ?
C218 C211 C212 N22 178.7(2) ?
C210 C211 C212 C213 179.9(2) ?
C218 C211 C212 C213 -0.8(3) ?
C217 N23 C213 C214 1.7(3) ?
Ni2 N23 C213 C214 -177.35(17) ?
C217 N23 C213 C212 -178.2(2) ?
Ni2 N23 C213 C212 2.8(2) ?
N22 C212 C213 N23 1.9(3) ?
C211 C212 C213 N23 -178.6(2) ?
N22 C212 C213 C214 -178.0(2) ?
C211 C212 C213 C214 1.5(3) ?
N23 C213 C214 C215 -1.6(3) ?
C212 C213 C214 C215 178.2(2) ?
N23 C213 C214 C219 178.9(2) ?
C212 C213 C214 C219 -1.3(3) ?
C213 C214 C215 C216 -0.2(4) ?
C219 C214 C215 C216 179.2(3) ?
C214 C215 C216 C217 1.9(4) ?
C213 N23 C217 C216 0.1(3) ?
Ni2 N23 C217 C216 178.95(18) ?
C215 C216 C217 N23 -1.9(4) ?
C210 C211 C218 C219 179.1(3) ?
C212 C211 C218 C219 -0.2(4) ?
C211 C218 C219 C214 0.4(5) ?
C215 C214 C219 C218 -179.1(3) ?
C213 C214 C219 C218 0.3(4) ?
N31 Ni3 O31 C306 -4.36(13) ?
O35 Ni3 O31 C306 -99.77(14) ?
N32 Ni3 O31 C306 168.76(14) ?
N33 Ni3 O31 C306 88.54(14) ?
O33 Ni3 O31 C306 -9.0(2) ?
N31 Ni3 O33 C307 0.36(13) ?
O35 Ni3 O33 C307 97.97(14) ?
N32 Ni3 O33 C307 -172.66(13) ?
N33 Ni3 O33 C307 -94.30(14) ?
O31 Ni3 O33 C307 5.0(2) ?
O35 Ni3 N31 C305 -87.28(15) ?
N33 Ni3 N31 C305 83.35(15) ?
O31 Ni3 N31 C305 178.58(16) ?
O33 Ni3 N31 C305 -3.42(14) ?
O35 Ni3 N31 C301 100.02(14) ?
N33 Ni3 N31 C301 -89.36(14) ?
O31 Ni3 N31 C301 5.87(13) ?
O33 Ni3 N31 C301 -176.12(15) ?
O35 Ni3 N32 C308 -14.69(18) ?
N33 Ni3 N32 C308 175.28(19) ?
O31 Ni3 N32 C308 80.79(18) yes
O33 Ni3 N32 C308 -100.19(18) ?
O35 Ni3 N32 C312 160.90(14) ?
N33 Ni3 N32 C312 -9.13(13) ?
O31 Ni3 N32 C312 -103.62(13) ?
O33 Ni3 N32 C312 75.39(14) ?
N31 Ni3 N33 C317 -1.20(19) ?
O35 Ni3 N33 C317 136.7(3) ?
N32 Ni3 N33 C317 -177.5(2) ?
O31 Ni3 N33 C317 -79.85(19) ?
O33 Ni3 N33 C317 75.47(19) ?
N31 Ni3 N33 C313 -174.37(13) ?
O35 Ni3 N33 C313 -36.4(4) ?
N32 Ni3 N33 C313 9.32(13) ?
O31 Ni3 N33 C313 106.99(13) ?
O33 Ni3 N33 C313 -97.69(13) ?
C305 N31 C301 C302 -1.8(3) ?
Ni3 N31 C301 C302 170.74(16) ?
C305 N31 C301 C306 -178.90(17) ?
Ni3 N31 C301 C306 -6.4(2) ?
N31 C301 C302 C303 0.9(3) ?
C306 C301 C302 C303 177.6(2) ?
C301 C302 C303 C304 0.8(4) ?
C302 C303 C304 C305 -1.6(4) ?
C301 N31 C305 C304 0.9(3) ?
Ni3 N31 C305 C304 -171.46(17) ?
C301 N31 C305 C307 177.86(16) ?
Ni3 N31 C305 C307 5.5(2) ?
C303 C304 C305 N31 0.8(3) ?
C303 C304 C305 C307 -175.7(2) ?
Ni3 O31 C306 O32 -175.92(17) ?
Ni3 O31 C306 C301 2.3(2) ?
N31 C301 C306 O32 -179.17(17) ?
C302 C301 C306 O32 3.9(3) ?
N31 C301 C306 O31 2.4(3) ?
C302 C301 C306 O31 -174.5(2) ?
Ni3 O33 C307 O34 -179.45(17) ?
Ni3 O33 C307 C305 2.3(2) ?
N31 C305 C307 O34 176.60(18) ?
C304 C305 C307 O34 -6.7(3) ?
N31 C305 C307 O33 -5.0(3) ?
C304 C305 C307 O33 171.7(2) ?
C312 N32 C308 C309 -1.9(3) ?
Ni3 N32 C308 C309 173.55(16) ?
N32 C308 C309 C310 -0.8(3) ?
C308 C309 C310 C311 2.6(3) ?
C309 C310 C311 C312 -1.7(3) ?
C309 C310 C311 C318 179.0(2) ?
C308 N32 C312 C311 2.8(3) ?
Ni3 N32 C312 C311 -173.32(15) ?
C308 N32 C312 C313 -176.22(18) ?
Ni3 N32 C312 C313 7.6(2) ?
C310 C311 C312 N32 -1.0(3) ?
C318 C311 C312 N32 178.25(19) ?
C310 C311 C312 C313 177.98(19) ?
C318 C311 C312 C313 -2.7(3) ?
C317 N33 C313 C314 -1.7(3) ?
Ni3 N33 C313 C314 172.52(15) ?
C317 N33 C313 C312 177.56(18) ?
Ni3 N33 C313 C312 -8.3(2) ?
N32 C312 C313 N33 0.6(3) ?
C311 C312 C313 N33 -178.47(17) ?
N32 C312 C313 C314 179.83(17) ?
C311 C312 C313 C314 0.8(3) ?
N33 C313 C314 C315 1.2(3) ?
C312 C313 C314 C315 -177.94(19) ?
N33 C313 C314 C319 -179.29(19) ?
C312 C313 C314 C319 1.5(3) ?
C313 C314 C315 C316 0.2(3) ?
C319 C314 C315 C316 -179.3(2) ?
C314 C315 C316 C317 -1.0(3) ?
C313 N33 C317 C316 0.7(3) ?
Ni3 N33 C317 C316 -172.17(16) ?
C315 C316 C317 N33 0.6(4) ?
C310 C311 C318 C319 -178.3(2) ?
C312 C311 C318 C319 2.5(3) ?
C311 C318 C319 C314 -0.2(4) ?
C313 C314 C319 C318 -1.9(3) ?
C315 C314 C319 C318 177.6(2) ?
